data_7048062
loop_
_publ_author_name
'Attwood, Max'
'Akutsu, Hiroki'
'Martin, Lee'
'Cruickshank, Dyanne'
'Turner, Scott S.'

_publ_section_title
;
 Above room temperature spin crossover in thioamide-functionalised
 2,6-bis(pyrazol-1-yl)pyridine iron(ii) complexes.
;
_journal_issue 1
_journal_name_full 'Dalton transactions (Cambridge, England : 2003)'
_journal_page_first 90
_journal_page_last 98
_journal_paper_doi 10.1039/c8dt03240h
_journal_volume 48
_journal_year 2018
_chemical_formula_moiety '2(C12 H10 N6 S) Fe, 2(B F4), 2(C H3 N O2)'
_chemical_formula_sum 'C26 H26 B2 F8 Fe N14 O4 S2'
_chemical_formula_weight 892.16
_chemical_name_systematic 'Iron(II) bis(2,6-bis(pyrazol-1-yl)pyridine-4-carbothioamide) tetrafluorobroate'
_space_group_crystal_system monoclinic
_space_group_IT_number 15
_space_group_name_Hall '-C 2yc'
_space_group_name_H-M_alt 'C 1 2/c 1'
_symmetry_space_group_name_Hall '-C 2yc'
_symmetry_space_group_name_H-M 'C 1 2/c 1'
_atom_sites_solution_hydrogens geom
_atom_sites_solution_primary direct
_atom_sites_solution_secondary difmap
_audit_update_record
;
2018-08-07 deposited with the CCDC.
2018-11-09 downloaded from the CCDC.
;
_cell_angle_alpha 90.0000
_cell_angle_beta 94.245(7)
_cell_angle_gamma 90.0000
_cell_formula_units_Z 8
_cell_length_a 51.880(2)
_cell_length_b 8.4111(4)
_cell_length_c 17.1533(8)
_cell_measurement_reflns_used 23785
_cell_measurement_temperature 290
_cell_measurement_theta_max 27.43
_cell_measurement_theta_min 1.90
_cell_volume 7464.6(6)
_computing_cell_refinement 'RAPID AUTO'
_computing_data_collection 'RAPID AUTO (Rigaku, ????)'
_computing_data_reduction 'RAPID AUTO'
_computing_molecular_graphics 'CrystalStructure 4.2.5'
_computing_publication_material 'CrystalStructure 4.2.5 (Rigaku, 2017)'
_computing_structure_refinement 'SHELXL Version 2017/1 (Sheldrick, 2008)'
_computing_structure_solution 'SIR2011 (Burla, et al., 2012)'
_diffrn_ambient_temperature 290
_diffrn_detector_area_resol_mean 10.000
_diffrn_measured_fraction_theta_full 0.999
_diffrn_measured_fraction_theta_max 0.998
_diffrn_measurement_device_type 'Rigaku R-AXIS RAPID'
_diffrn_measurement_method \w
_diffrn_radiation_type 'Mo K\a'
_diffrn_radiation_wavelength 0.71075
_diffrn_reflns_av_R_equivalents 0.0441
_diffrn_reflns_Laue_measured_fraction_full 0.999
_diffrn_reflns_Laue_measured_fraction_max 0.998
_diffrn_reflns_limit_h_max 66
_diffrn_reflns_limit_h_min -57
_diffrn_reflns_limit_k_max 10
_diffrn_reflns_limit_k_min -10
_diffrn_reflns_limit_l_max 22
_diffrn_reflns_limit_l_min -22
_diffrn_reflns_number 34048
_diffrn_reflns_point_group_measured_fraction_full 0.999
_diffrn_reflns_point_group_measured_fraction_max 0.998
_diffrn_reflns_theta_full 25.242
_diffrn_reflns_theta_max 27.435
_diffrn_reflns_theta_min 2.362
_diffrn_standards_number 0
_exptl_absorpt_coefficient_mu 0.610
_exptl_absorpt_correction_T_max 0.970
_exptl_absorpt_correction_T_min 0.556
_exptl_absorpt_correction_type multi-scan
_exptl_absorpt_process_details 'ABSCOR (Rigaku, 1995)'
_exptl_crystal_colour brown
_exptl_crystal_density_diffrn 1.588
_exptl_crystal_density_method 'not measured'
_exptl_crystal_description needle
_exptl_crystal_F_000 3616.00
_exptl_crystal_size_max 0.600
_exptl_crystal_size_mid 0.100
_exptl_crystal_size_min 0.050
_refine_diff_density_max 0.97
_refine_diff_density_min -0.58
_refine_ls_extinction_method none
_refine_ls_goodness_of_fit_ref 1.014
_refine_ls_hydrogen_treatment mixed
_refine_ls_number_parameters 530
_refine_ls_number_reflns 8497
_refine_ls_number_restraints 0
_refine_ls_R_factor_all 0.0844
_refine_ls_R_factor_gt 0.0605
_refine_ls_shift/su_max 0.001
_refine_ls_structure_factor_coef Fsqd
_refine_ls_weighting_details 'w = 1/[\s^2^(Fo^2^)+(0.1016P)^2^+11.8490P] where P=(Fo^2^+2Fc^2^)/3'
_refine_ls_weighting_scheme calc
_refine_ls_wR_factor_gt 0.1663
_refine_ls_wR_factor_ref 0.1827
_reflns_Friedel_coverage 0.000
_reflns_number_gt 6137
_reflns_number_total 8497
_reflns_threshold_expression F^2^>2.0\s(F^2^)
_cod_data_source_file c8dt03240h2.cif
_cod_data_source_block M171023A
_cod_depositor_comments 'Adding full bibliography for 7048061--7048070.cif.'
_cod_original_cell_volume 7464.7(6)
_cod_database_code 7048062

loop_
_space_group_symop_operation_xyz
'x, y, z'
'-x, y, -z+1/2'
'x+1/2, y+1/2, z'
'-x+1/2, y+1/2, -z+1/2'
'-x, -y, -z'
'x, -y, z-1/2'
'-x+1/2, -y+1/2, -z'
'x+1/2, -y+1/2, z-1/2'

loop_
_atom_site_label
_atom_site_type_symbol
_atom_site_fract_x
_atom_site_fract_y
_atom_site_fract_z
_atom_site_U_iso_or_equiv
_atom_site_adp_type
_atom_site_occupancy
_atom_site_site_symmetry_order
_atom_site_calc_flag
_atom_site_refinement_flags_posn
_atom_site_refinement_flags_adp
Fe1 Fe 0.12438(2) 0.24068(5) 0.02710(2) 0.03444(14) Uani 1 1 d . .
S1 S 0.25795(2) 0.20859(15) 0.16123(6) 0.0620(3) Uani 1 1 d . .
S2 S -0.01259(2) 0.27900(13) 0.03269(7) 0.0605(3) Uani 1 1 d . .
F1 F 0.20278(9) -0.2772(7) -0.1580(2) 0.1512(19) Uani 1 1 d . .
F2 F 0.22379(5) -0.3021(4) -0.04234(18) 0.0916(9) Uani 1 1 d . .
F3 F 0.19816(5) -0.0896(4) -0.0674(3) 0.1160(13) Uani 1 1 d . .
F4 F 0.18061(5) -0.3275(4) -0.0550(2) 0.1057(12) Uani 1 1 d . .
F5 F 0.05415(5) 0.0675(5) -0.32909(16) 0.0935(10) Uani 1 1 d . .
F6 F 0.07531(6) 0.1295(7) -0.2147(2) 0.152(2) Uani 1 1 d . .
F7 F 0.03304(10) 0.1674(11) -0.2340(3) 0.222(4) Uani 1 1 d . .
F8 F 0.04925(18) -0.0469(7) -0.2165(3) 0.244(4) Uani 1 1 d . .
O1 O 0.19357(9) -0.3808(5) 0.1579(3) 0.1201(16) Uani 1 1 d . .
O2 O 0.17680(8) -0.1565(5) 0.1349(3) 0.1135(14) Uani 1 1 d . .
O3 O 0.06319(10) 0.4541(6) 0.3495(3) 0.1254(16) Uani 1 1 d . .
O4 O 0.07776(11) 0.4077(7) 0.2404(4) 0.146(2) Uani 1 1 d . .
N1 N 0.25097(6) 0.4460(4) 0.0615(2) 0.0589(9) Uani 1 1 d . .
N2 N 0.16070(5) 0.2555(3) 0.04769(15) 0.0360(5) Uani 1 1 d . .
N3 N 0.16055(5) 0.3316(4) -0.07781(15) 0.0413(6) Uani 1 1 d . .
N4 N 0.13419(5) 0.3153(3) -0.07575(15) 0.0402(6) Uani 1 1 d . .
N5 N 0.15276(5) 0.1717(3) 0.16852(15) 0.0386(6) Uani 1 1 d . .
N6 N 0.12766(5) 0.1654(3) 0.13602(15) 0.0389(6) Uani 1 1 d . .
N7 N -0.00168(7) 0.1484(6) -0.1005(3) 0.0726(12) Uani 1 1 d . .
N8 N 0.08795(5) 0.2327(3) 0.00821(15) 0.0358(5) Uani 1 1 d . .
N9 N 0.09508(5) -0.0143(3) -0.03610(16) 0.0397(6) Uani 1 1 d . .
N10 N 0.12053(5) 0.0220(3) -0.01409(15) 0.0386(6) Uani 1 1 d . .
N11 N 0.08888(5) 0.4804(3) 0.05795(16) 0.0406(6) Uani 1 1 d . .
N12 N 0.11526(5) 0.4557(3) 0.06242(15) 0.0388(6) Uani 1 1 d . .
N13 N 0.19567(8) -0.2420(5) 0.1456(3) 0.0725(10) Uani 1 1 d . .
N14 N 0.06016(10) 0.4235(6) 0.2805(3) 0.0924(14) Uani 1 1 d . .
C1 C 0.24094(6) 0.3277(5) 0.0996(2) 0.0468(8) Uani 1 1 d . .
C2 C 0.21260(6) 0.2994(4) 0.0808(2) 0.0405(7) Uani 1 1 d . .
C3 C 0.20172(6) 0.3297(4) 0.00555(19) 0.0407(7) Uani 1 1 d . .
H3 H 0.211677 0.364557 -0.033999 0.049 Uiso 1 1 calc R U
C4 C 0.19764(6) 0.2454(4) 0.1398(2) 0.0415(7) Uani 1 1 d . .
H4 H 0.204851 0.224723 0.189993 0.050 Uiso 1 1 calc R U
C5 C 0.17540(6) 0.3052(4) -0.00740(18) 0.0383(7) Uani 1 1 d . .
C6 C 0.17148(6) 0.2242(4) 0.11970(18) 0.0373(7) Uani 1 1 d . .
C7 C 0.16672(7) 0.3772(5) -0.1501(2) 0.0557(10) Uani 1 1 d . .
H7 H 0.183234 0.395824 -0.165728 0.067 Uiso 1 1 calc R U
C8 C 0.14433(8) 0.3903(6) -0.1948(2) 0.0640(11) Uani 1 1 d . .
H8 H 0.142423 0.419896 -0.247163 0.077 Uiso 1 1 calc R U
C9 C 0.12457(7) 0.3510(5) -0.1473(2) 0.0508(8) Uani 1 1 d . .
H9 H 0.107068 0.350030 -0.163646 0.061 Uiso 1 1 calc R U
C10 C 0.15445(7) 0.1101(5) 0.24183(19) 0.0501(8) Uani 1 1 d . .
H10 H 0.169306 0.101232 0.275387 0.060 Uiso 1 1 calc R U
C11 C 0.12998(7) 0.0635(5) 0.2567(2) 0.0546(9) Uani 1 1 d . .
H11 H 0.124963 0.016040 0.302170 0.065 Uiso 1 1 calc R U
C12 C 0.11417(6) 0.1011(4) 0.1904(2) 0.0451(8) Uani 1 1 d . .
H12 H 0.096436 0.083431 0.184977 0.054 Uiso 1 1 calc R U
C13 C 0.00653(6) 0.2116(5) -0.0338(2) 0.0501(9) Uani 1 1 d . .
C14 C 0.03539(6) 0.2191(4) -0.0189(2) 0.0432(7) Uani 1 1 d . .
C15 C 0.05023(6) 0.0895(4) -0.0380(2) 0.0435(7) Uani 1 1 d . .
H15 H 0.042672 -0.001925 -0.059936 0.052 Uiso 1 1 calc R U
C16 C 0.04683(6) 0.3556(4) 0.0148(2) 0.0446(7) Uani 1 1 d . .
H16 H 0.036989 0.442265 0.028417 0.054 Uiso 1 1 calc R U
C17 C 0.07666(6) 0.1016(4) -0.02304(18) 0.0377(7) Uani 1 1 d . .
C18 C 0.07331(6) 0.3557(4) 0.02679(19) 0.0383(7) Uani 1 1 d . .
C19 C 0.09331(7) -0.1607(4) -0.0699(2) 0.0462(8) Uani 1 1 d . .
H19 H 0.078258 -0.211039 -0.089701 0.055 Uiso 1 1 calc R U
C20 C 0.11779(8) -0.2193(4) -0.0693(2) 0.0500(8) Uani 1 1 d . .
H20 H 0.122752 -0.317242 -0.088491 0.060 Uiso 1 1 calc R U
C21 C 0.13392(7) -0.1033(4) -0.03428(19) 0.0446(7) Uani 1 1 d . .
H21 H 0.151779 -0.112707 -0.026134 0.053 Uiso 1 1 calc R U
C22 C 0.08327(7) 0.6214(4) 0.0911(2) 0.0488(8) Uani 1 1 d . .
H22 H 0.066861 0.663568 0.095247 0.059 Uiso 1 1 calc R U
C23 C 0.10596(8) 0.6894(5) 0.1171(2) 0.0537(9) Uani 1 1 d . .
H23 H 0.108247 0.786581 0.142536 0.064 Uiso 1 1 calc R U
C24 C 0.12527(7) 0.5832(4) 0.09778(19) 0.0476(8) Uani 1 1 d . .
H24 H 0.142888 0.600257 0.108491 0.057 Uiso 1 1 calc R U
C25 C 0.22149(10) -0.1745(7) 0.1406(3) 0.0863(15) Uani 1 1 d . .
H25A H 0.220078 -0.062406 0.130602 0.104 Uiso 1 1 calc R U
H25B H 0.231571 -0.191700 0.189131 0.104 Uiso 1 1 calc R U
H25C H 0.229774 -0.224972 0.098969 0.104 Uiso 1 1 calc R U
C26 C 0.03375(15) 0.4029(11) 0.2464(5) 0.146(3) Uani 1 1 d . .
H26A H 0.021859 0.419453 0.285919 0.175 Uiso 1 1 calc R U
H26B H 0.030352 0.478635 0.205032 0.175 Uiso 1 1 calc R U
H26C H 0.031682 0.297187 0.225828 0.175 Uiso 1 1 calc R U
B1 B 0.20137(9) -0.2490(6) -0.0820(3) 0.0620(12) Uani 1 1 d . .
B2 B 0.05291(8) 0.0911(7) -0.2505(3) 0.0608(12) Uani 1 1 d . .
H1A H 0.2687(10) 0.480(6) 0.071(3) 0.089(15) Uiso 1 1 d . .
H1B H 0.2414(8) 0.502(6) 0.028(3) 0.066(13) Uiso 1 1 d . .
H7A H 0.0077(8) 0.121(5) -0.137(2) 0.057(13) Uiso 1 1 d . .
H7B H -0.0168(9) 0.121(6) -0.115(3) 0.069(13) Uiso 1 1 d . .

loop_
_atom_site_aniso_label
_atom_site_aniso_U_11
_atom_site_aniso_U_22
_atom_site_aniso_U_33
_atom_site_aniso_U_23
_atom_site_aniso_U_13
_atom_site_aniso_U_12
Fe1 0.0277(2) 0.0352(3) 0.0399(2) -0.00245(18) -0.00101(17) -0.00107(16)
S1 0.0364(4) 0.0895(8) 0.0590(6) 0.0142(5) -0.0052(4) 0.0016(4)
S2 0.0367(4) 0.0563(6) 0.0899(8) 0.0005(5) 0.0138(5) 0.0009(4)
F1 0.150(4) 0.227(6) 0.074(2) 0.013(3) -0.006(2) 0.058(3)
F2 0.0596(15) 0.112(2) 0.100(2) 0.0161(18) -0.0168(14) 0.0186(15)
F3 0.0542(15) 0.0586(18) 0.235(4) 0.001(2) 0.011(2) -0.0076(13)
F4 0.0602(15) 0.0605(18) 0.200(4) -0.012(2) 0.0302(19) -0.0057(13)
F5 0.0587(14) 0.154(3) 0.0667(16) -0.0013(18) -0.0024(12) 0.0136(17)
F6 0.075(2) 0.273(6) 0.106(3) -0.052(3) -0.0116(19) -0.018(3)
F7 0.128(3) 0.399(10) 0.134(4) -0.082(5) -0.018(3) 0.143(5)
F8 0.489(12) 0.131(5) 0.112(4) 0.017(3) 0.014(5) -0.096(6)
O1 0.121(3) 0.060(3) 0.181(5) -0.004(3) 0.023(3) -0.015(2)
O2 0.086(3) 0.087(3) 0.168(4) -0.024(3) 0.010(3) 0.010(2)
O3 0.161(4) 0.111(4) 0.101(3) 0.023(3) -0.009(3) 0.020(3)
O4 0.140(4) 0.134(5) 0.172(5) 0.019(4) 0.067(4) 0.012(3)
N1 0.0362(15) 0.064(2) 0.075(2) 0.0107(18) -0.0055(15) -0.0098(15)
N2 0.0314(12) 0.0395(14) 0.0367(13) -0.0001(11) 0.0001(10) -0.0004(10)
N3 0.0337(12) 0.0537(17) 0.0362(13) 0.0007(12) -0.0002(10) -0.0058(12)
N4 0.0339(13) 0.0421(15) 0.0433(14) -0.0025(12) -0.0054(11) -0.0009(11)
N5 0.0336(12) 0.0445(16) 0.0374(13) -0.0002(11) 0.0013(10) -0.0022(11)
N6 0.0292(12) 0.0390(15) 0.0486(15) -0.0015(12) 0.0046(11) -0.0017(10)
N7 0.0344(16) 0.100(3) 0.081(3) -0.018(2) -0.0091(18) 0.0001(19)
N8 0.0305(12) 0.0307(13) 0.0455(14) -0.0042(10) -0.0012(10) -0.0006(10)
N9 0.0349(13) 0.0338(14) 0.0494(15) -0.0063(11) -0.0033(11) 0.0019(10)
N10 0.0319(12) 0.0390(15) 0.0444(14) -0.0018(11) -0.0009(11) 0.0027(10)
N11 0.0366(13) 0.0343(14) 0.0509(15) -0.0065(11) 0.0035(11) 0.0000(11)
N12 0.0354(13) 0.0397(15) 0.0406(13) -0.0009(11) -0.0018(11) -0.0024(11)
N13 0.077(3) 0.055(2) 0.086(3) -0.0163(19) 0.013(2) -0.0044(19)
N14 0.099(3) 0.088(3) 0.092(3) 0.028(3) 0.016(3) 0.000(3)
C1 0.0316(15) 0.056(2) 0.0524(19) -0.0053(16) 0.0008(14) -0.0048(14)
C2 0.0291(14) 0.0437(18) 0.0481(17) -0.0046(14) -0.0011(13) -0.0017(12)
C3 0.0293(14) 0.0485(19) 0.0448(17) 0.0020(14) 0.0056(12) -0.0045(13)
C4 0.0326(14) 0.0482(19) 0.0430(16) 0.0010(14) -0.0028(13) -0.0017(13)
C5 0.0339(14) 0.0415(17) 0.0391(15) -0.0019(13) 0.0000(12) -0.0031(13)
C6 0.0319(14) 0.0425(18) 0.0373(15) -0.0012(13) -0.0003(12) -0.0003(12)
C7 0.053(2) 0.077(3) 0.0375(17) 0.0010(17) 0.0056(15) -0.0131(19)
C8 0.069(2) 0.082(3) 0.0392(18) 0.0083(18) -0.0096(17) -0.013(2)
C9 0.0481(18) 0.056(2) 0.0455(18) -0.0001(16) -0.0124(15) -0.0017(16)
C10 0.0523(19) 0.060(2) 0.0378(16) 0.0022(15) 0.0006(14) -0.0048(17)
C11 0.060(2) 0.060(2) 0.0453(18) -0.0001(17) 0.0124(17) -0.0094(18)
C12 0.0410(17) 0.046(2) 0.0498(18) -0.0046(15) 0.0137(14) -0.0055(14)
C13 0.0292(15) 0.051(2) 0.070(2) 0.0069(17) 0.0001(15) 0.0005(14)
C14 0.0298(14) 0.047(2) 0.0525(18) 0.0015(15) -0.0016(13) 0.0003(13)
C15 0.0326(15) 0.0392(18) 0.0577(19) -0.0026(15) -0.0038(14) -0.0044(13)
C16 0.0347(15) 0.0400(18) 0.059(2) -0.0017(15) 0.0031(14) 0.0040(13)
C17 0.0320(14) 0.0368(17) 0.0439(16) -0.0029(13) -0.0006(12) 0.0010(12)
C18 0.0352(15) 0.0338(16) 0.0460(16) -0.0023(13) 0.0025(13) -0.0003(12)
C19 0.0507(19) 0.0372(18) 0.0496(18) -0.0054(14) -0.0039(15) 0.0006(14)
C20 0.063(2) 0.0379(19) 0.0496(19) -0.0038(14) 0.0061(17) 0.0093(15)
C21 0.0420(16) 0.046(2) 0.0463(17) 0.0011(14) 0.0057(14) 0.0111(14)
C22 0.054(2) 0.0388(19) 0.0541(19) -0.0034(15) 0.0100(16) 0.0013(15)
C23 0.071(2) 0.0357(18) 0.054(2) -0.0092(16) 0.0037(18) -0.0063(17)
C24 0.0542(19) 0.045(2) 0.0429(17) -0.0036(14) -0.0046(15) -0.0127(15)
C25 0.077(3) 0.094(4) 0.087(3) 0.007(3) 0.002(3) -0.016(3)
C26 0.122(6) 0.139(7) 0.167(8) 0.022(6) -0.042(5) -0.001(5)
B1 0.041(2) 0.060(3) 0.084(3) 0.007(2) -0.004(2) 0.0054(19)
B2 0.041(2) 0.077(3) 0.065(3) 0.001(2) 0.002(2) 0.005(2)

loop_
_atom_type_symbol
_atom_type_description
_atom_type_scat_dispersion_real
_atom_type_scat_dispersion_imag
_atom_type_scat_source
C C 0.0033 0.0016
;
International Tables for Crystallography
(Vol. C, Tables 4.2.6.8 and 6.1.1.4)
;
H H 0.0000 0.0000
;
International Tables for Crystallography
(Vol. C, Table 6.1.1.4)
;
B B 0.0013 0.0007
;
International Tables for Crystallography
(Vol. C, Tables 4.2.6.8 and 6.1.1.4)
;
F F 0.0171 0.0103
;
International Tables for Crystallography
(Vol. C, Tables 4.2.6.8 and 6.1.1.4)
;
Fe Fe 0.3463 0.8444
;
International Tables for Crystallography
(Vol. C, Tables 4.2.6.8 and 6.1.1.4)
;
N N 0.0061 0.0033
;
International Tables for Crystallography
(Vol. C, Tables 4.2.6.8 and 6.1.1.4)
;
S S 0.1246 0.1234
;
International Tables for Crystallography
(Vol. C, Tables 4.2.6.8 and 6.1.1.4)
;
O O 0.0106 0.0060
;
International Tables for Crystallography
(Vol. C, Tables 4.2.6.8 and 6.1.1.4)
;

loop_
_geom_angle_atom_site_label_1
_geom_angle_atom_site_label_2
_geom_angle_atom_site_label_3
_geom_angle
N8 Fe1 N2 178.04(11)
N8 Fe1 N6 99.55(11)
N2 Fe1 N6 80.18(10)
N8 Fe1 N4 100.27(11)
N2 Fe1 N4 80.05(10)
N6 Fe1 N4 160.16(10)
N8 Fe1 N10 80.36(10)
N2 Fe1 N10 101.58(11)
N6 Fe1 N10 92.26(11)
N4 Fe1 N10 90.12(11)
N8 Fe1 N12 80.02(10)
N2 Fe1 N12 98.04(11)
N6 Fe1 N12 90.53(11)
N4 Fe1 N12 93.81(11)
N10 Fe1 N12 160.37(10)
C1 N1 H1A 123(3)
C1 N1 H1B 121(3)
H1A N1 H1B 116(4)
C5 N2 C6 119.7(3)
C5 N2 Fe1 120.3(2)
C6 N2 Fe1 119.9(2)
C7 N3 N4 110.7(3)
C7 N3 C5 132.8(3)
N4 N3 C5 116.5(2)
C9 N4 N3 105.1(3)
C9 N4 Fe1 142.7(2)
N3 N4 Fe1 112.12(18)
C10 N5 N6 110.8(3)
C10 N5 C6 132.4(3)
N6 N5 C6 116.5(2)
C12 N6 N5 105.3(3)
C12 N6 Fe1 142.0(2)
N5 N6 Fe1 112.59(18)
C13 N7 H7A 126(3)
C13 N7 H7B 128(3)
H7A N7 H7B 106(4)
C18 N8 C17 119.5(3)
C18 N8 Fe1 120.6(2)
C17 N8 Fe1 119.9(2)
C19 N9 N10 110.5(3)
C19 N9 C17 132.5(3)
N10 N9 C17 117.0(2)
C21 N10 N9 105.2(3)
C21 N10 Fe1 142.6(2)
N9 N10 Fe1 111.93(18)
C22 N11 N12 110.5(3)
C22 N11 C18 132.6(3)
N12 N11 C18 116.7(2)
C24 N12 N11 105.0(3)
C24 N12 Fe1 142.2(2)
N11 N12 Fe1 112.29(19)
O1 N13 O2 121.5(5)
O1 N13 C25 119.1(5)
O2 N13 C25 119.4(5)
O4 N14 O3 122.6(6)
O4 N14 C26 119.5(7)
O3 N14 C26 117.9(6)
N1 C1 C2 115.5(3)
N1 C1 S1 124.0(3)
C2 C1 S1 120.4(3)
C3 C2 C4 121.5(3)
C3 C2 C1 119.5(3)
C4 C2 C1 119.0(3)
C5 C3 C2 116.7(3)
C5 C3 H3 121.7
C2 C3 H3 121.7
C6 C4 C2 116.7(3)
C6 C4 H4 121.7
C2 C4 H4 121.7
N2 C5 C3 123.1(3)
N2 C5 N3 110.9(3)
C3 C5 N3 126.0(3)
N2 C6 C4 122.4(3)
N2 C6 N5 110.6(3)
C4 C6 N5 127.0(3)
C8 C7 N3 106.9(3)
C8 C7 H7 126.5
N3 C7 H7 126.5
C7 C8 C9 106.7(3)
C7 C8 H8 126.6
C9 C8 H8 126.6
N4 C9 C8 110.6(3)
N4 C9 H9 124.7
C8 C9 H9 124.7
N5 C10 C11 106.5(3)
N5 C10 H10 126.7
C11 C10 H10 126.7
C10 C11 C12 106.3(3)
C10 C11 H11 126.8
C12 C11 H11 126.8
N6 C12 C11 111.1(3)
N6 C12 H12 124.5
C11 C12 H12 124.5
N7 C13 C14 115.0(3)
N7 C13 S2 124.6(3)
C14 C13 S2 120.4(3)
C15 C14 C16 121.1(3)
C15 C14 C13 119.4(3)
C16 C14 C13 119.5(3)
C17 C15 C14 117.3(3)
C17 C15 H15 121.3
C14 C15 H15 121.3
C18 C16 C14 116.9(3)
C18 C16 H16 121.6
C14 C16 H16 121.6
N8 C17 C15 122.2(3)
N8 C17 N9 110.8(2)
C15 C17 N9 127.0(3)
N8 C18 C16 122.9(3)
N8 C18 N11 110.3(3)
C16 C18 N11 126.7(3)
N9 C19 C20 106.9(3)
N9 C19 H19 126.5
C20 C19 H19 126.5
C19 C20 C21 106.2(3)
C19 C20 H20 126.9
C21 C20 H20 126.9
N10 C21 C20 111.2(3)
N10 C21 H21 124.4
C20 C21 H21 124.4
C23 C22 N11 107.4(3)
C23 C22 H22 126.3
N11 C22 H22 126.3
C22 C23 C24 105.8(3)
C22 C23 H23 127.1
C24 C23 H23 127.1
N12 C24 C23 111.3(3)
N12 C24 H24 124.3
C23 C24 H24 124.3
N13 C25 H25A 109.5
N13 C25 H25B 109.5
H25A C25 H25B 109.5
N13 C25 H25C 109.5
H25A C25 H25C 109.5
H25B C25 H25C 109.5
N14 C26 H26A 109.5
N14 C26 H26B 109.5
H26A C26 H26B 109.5
N14 C26 H26C 109.5
H26A C26 H26C 109.5
H26B C26 H26C 109.5
F1 B1 F4 110.3(5)
F1 B1 F3 111.6(5)
F4 B1 F3 107.3(4)
F1 B1 F2 108.7(4)
F4 B1 F2 109.4(4)
F3 B1 F2 109.5(4)
F7 B2 F6 118.6(6)
F7 B2 F8 101.6(6)
F6 B2 F8 99.2(5)
F7 B2 F5 113.1(4)
F6 B2 F5 113.1(4)
F8 B2 F5 109.1(5)

loop_
_geom_bond_atom_site_label_1
_geom_bond_atom_site_label_2
_geom_bond_distance
Fe1 N8 1.895(2)
Fe1 N2 1.896(2)
Fe1 N6 1.968(3)
Fe1 N4 1.974(3)
Fe1 N10 1.975(3)
Fe1 N12 1.976(3)
S1 C1 1.662(4)
S2 C13 1.666(4)
F1 B1 1.332(7)
F2 B1 1.378(5)
F3 B1 1.377(6)
F4 B1 1.373(6)
F5 B2 1.368(6)
F6 B2 1.314(5)
F7 B2 1.264(6)
F8 B2 1.320(7)
O1 N13 1.193(5)
O2 N13 1.218(5)
O3 N14 1.210(6)
O4 N14 1.191(6)
N1 C1 1.318(5)
N1 H1A 0.97(5)
N1 H1B 0.87(5)
N2 C5 1.325(4)
N2 C6 1.344(4)
N3 C7 1.358(4)
N3 N4 1.378(3)
N3 C5 1.401(4)
N4 C9 1.325(4)
N5 C10 1.357(4)
N5 N6 1.379(3)
N5 C6 1.400(4)
N6 C12 1.323(4)
N7 C13 1.304(5)
N7 H7A 0.85(4)
N7 H7B 0.84(5)
N8 C18 1.336(4)
N8 C17 1.342(4)
N9 C19 1.361(4)
N9 N10 1.380(3)
N9 C17 1.395(4)
N10 C21 1.323(4)
N11 C22 1.356(4)
N11 N12 1.381(3)
N11 C18 1.405(4)
N12 C24 1.319(4)
N13 C25 1.463(6)
N14 C26 1.459(8)
C1 C2 1.501(4)
C2 C3 1.394(5)
C2 C4 1.395(5)
C3 C5 1.383(4)
C3 H3 0.9300
C4 C6 1.387(4)
C4 H4 0.9300
C7 C8 1.348(5)
C7 H7 0.9300
C8 C9 1.396(6)
C8 H8 0.9300
C9 H9 0.9300
C10 C11 1.371(5)
C10 H10 0.9300
C11 C12 1.389(5)
C11 H11 0.9300
C12 H12 0.9300
C13 C14 1.501(4)
C14 C15 1.388(5)
C14 C16 1.398(5)
C15 C17 1.379(4)
C15 H15 0.9300
C16 C18 1.374(4)
C16 H16 0.9300
C19 C20 1.362(5)
C19 H19 0.9300
C20 C21 1.393(5)
C20 H20 0.9300
C21 H21 0.9300
C22 C23 1.354(5)
C22 H22 0.9300
C23 C24 1.400(5)
C23 H23 0.9300
C24 H24 0.9300
C25 H25A 0.9600
C25 H25B 0.9600
C25 H25C 0.9600
C26 H26A 0.9600
C26 H26B 0.9600
C26 H26C 0.9600

loop_
_geom_hbond_atom_site_label_D
_geom_hbond_atom_site_label_H
_geom_hbond_atom_site_label_A
_geom_hbond_site_symmetry_A
_geom_hbond_distance_DA
_geom_hbond_distance_DH
_geom_hbond_distance_HA
_geom_hbond_angle_DHA
_geom_hbond_publ_flag
N1 H1A F3 7_555 2.897(4) 0.97(5) 1.95(5) 165(4) no
N7 H7B F5 2_554 2.974(5) 0.84(5) 2.15(5) 170(4) no

loop_
_geom_torsion_atom_site_label_1
_geom_torsion_atom_site_label_2
_geom_torsion_atom_site_label_3
_geom_torsion_atom_site_label_4
_geom_torsion
N6 Fe1 N2 C5 179.3(3)
N4 Fe1 N2 C5 1.0(2)
N10 Fe1 N2 C5 89.0(3)
N12 Fe1 N2 C5 -91.5(3)
N6 Fe1 N2 C6 -4.5(2)
N4 Fe1 N2 C6 177.2(3)
N10 Fe1 N2 C6 -94.8(2)
N12 Fe1 N2 C6 84.7(2)
C7 N3 N4 C9 0.1(4)
C5 N3 N4 C9 177.9(3)
C7 N3 N4 Fe1 177.7(3)
C5 N3 N4 Fe1 -4.5(4)
C10 N5 N6 C12 0.6(4)
C6 N5 N6 C12 175.1(3)
C10 N5 N6 Fe1 -176.3(2)
C6 N5 N6 Fe1 -1.9(3)
N6 Fe1 N8 C18 86.6(3)
N4 Fe1 N8 C18 -94.4(3)
N10 Fe1 N8 C18 177.2(3)
N12 Fe1 N8 C18 -2.3(2)
N6 Fe1 N8 C17 -92.5(3)
N4 Fe1 N8 C17 86.6(3)
N10 Fe1 N8 C17 -1.8(2)
N12 Fe1 N8 C17 178.7(3)
C19 N9 N10 C21 -0.5(4)
C17 N9 N10 C21 -178.4(3)
C19 N9 N10 Fe1 175.1(2)
C17 N9 N10 Fe1 -2.8(3)
C22 N11 N12 C24 -0.5(4)
C18 N11 N12 C24 -176.0(3)
C22 N11 N12 Fe1 172.8(2)
C18 N11 N12 Fe1 -2.7(3)
N1 C1 C2 C3 32.7(5)
S1 C1 C2 C3 -144.3(3)
N1 C1 C2 C4 -146.3(4)
S1 C1 C2 C4 36.7(4)
C4 C2 C3 C5 0.7(5)
C1 C2 C3 C5 -178.3(3)
C3 C2 C4 C6 -0.3(5)
C1 C2 C4 C6 178.7(3)
C6 N2 C5 C3 -1.1(5)
Fe1 N2 C5 C3 175.2(3)
C6 N2 C5 N3 -179.8(3)
Fe1 N2 C5 N3 -3.5(4)
C2 C3 C5 N2 0.0(5)
C2 C3 C5 N3 178.5(3)
C7 N3 C5 N2 -177.7(4)
N4 N3 C5 N2 5.2(4)
C7 N3 C5 C3 3.7(6)
N4 N3 C5 C3 -173.5(3)
C5 N2 C6 C4 1.5(5)
Fe1 N2 C6 C4 -174.7(2)
C5 N2 C6 N5 -179.3(3)
Fe1 N2 C6 N5 4.5(4)
C2 C4 C6 N2 -0.9(5)
C2 C4 C6 N5 -179.9(3)
C10 N5 C6 N2 171.5(3)
N6 N5 C6 N2 -1.4(4)
C10 N5 C6 C4 -9.3(6)
N6 N5 C6 C4 177.7(3)
N4 N3 C7 C8 0.0(5)
C5 N3 C7 C8 -177.3(4)
N3 C7 C8 C9 -0.1(5)
N3 N4 C9 C8 -0.2(4)
Fe1 N4 C9 C8 -176.5(3)
C7 C8 C9 N4 0.2(5)
N6 N5 C10 C11 0.0(4)
C6 N5 C10 C11 -173.3(4)
N5 C10 C11 C12 -0.5(4)
N5 N6 C12 C11 -0.9(4)
Fe1 N6 C12 C11 174.5(3)
C10 C11 C12 N6 0.9(4)
N7 C13 C14 C15 -42.3(5)
S2 C13 C14 C15 136.9(3)
N7 C13 C14 C16 138.5(4)
S2 C13 C14 C16 -42.2(5)
C16 C14 C15 C17 -0.6(5)
C13 C14 C15 C17 -179.8(3)
C15 C14 C16 C18 1.0(5)
C13 C14 C16 C18 -179.8(3)
C18 N8 C17 C15 1.0(5)
Fe1 N8 C17 C15 180.0(3)
C18 N8 C17 N9 -178.3(3)
Fe1 N8 C17 N9 0.7(4)
C14 C15 C17 N8 -0.4(5)
C14 C15 C17 N9 178.8(3)
C19 N9 C17 N8 -175.9(3)
N10 N9 C17 N8 1.4(4)
C19 N9 C17 C15 4.9(6)
N10 N9 C17 C15 -177.8(3)
C17 N8 C18 C16 -0.6(5)
Fe1 N8 C18 C16 -179.6(3)
C17 N8 C18 N11 -179.6(3)
Fe1 N8 C18 N11 1.4(4)
C14 C16 C18 N8 -0.4(5)
C14 C16 C18 N11 178.4(3)
C22 N11 C18 N8 -173.3(3)
N12 N11 C18 N8 1.0(4)
C22 N11 C18 C16 7.7(6)
N12 N11 C18 C16 -178.0(3)
N10 N9 C19 C20 0.3(4)
C17 N9 C19 C20 177.8(3)
N9 C19 C20 C21 0.0(4)
N9 N10 C21 C20 0.4(4)
Fe1 N10 C21 C20 -172.8(3)
C19 C20 C21 N10 -0.3(4)
N12 N11 C22 C23 0.2(4)
C18 N11 C22 C23 174.7(3)
N11 C22 C23 C24 0.2(4)
N11 N12 C24 C23 0.6(4)
Fe1 N12 C24 C23 -169.3(3)
C22 C23 C24 N12 -0.5(4)
